data_4001221
loop_
_publ_author_name
'Xing, Hongzhu'
'Li, Jiyang'
'Yan, Wenfu'
'Chen, Peng'
'Jin, Zhao'
'Yu, Jihong'
'Dai, Sheng'
'Xu, Ruren'

_publ_section_title
;
 Cotemplating Ionothermal Synthesis of a New Open-Framework
 Aluminophosphate with Unique Al/P Ratio of 6/7
;
_journal_issue 13
_journal_name_full 'Chemistry of Materials'
_journal_page_first 4179
_journal_paper_doi 10.1021/cm800701x
_journal_volume 20
_journal_year 2008
_chemical_formula_sum 'C10 H19 Al6 N4 O28 P7'
_chemical_formula_weight 1021.96
_chemical_name_systematic
; 
 ? 
;
_space_group_IT_number 2
_symmetry_space_group_name_Hall '-P 1'
_symmetry_space_group_name_H-M 'P -1'
_atom_sites_solution_hydrogens geom
_atom_sites_solution_primary direct
_atom_sites_solution_secondary difmap
_audit_creation_method SHELXL-97
_cell_angle_alpha 88.9640(10)
_cell_angle_beta 78.9380(10)
_cell_angle_gamma 85.4890(10)
_cell_formula_units_Z 2
_cell_length_a 9.0150(5)
_cell_length_b 9.4739(6)
_cell_length_c 19.7373(11)
_cell_measurement_temperature 293(2)
_cell_volume 1649.25(17)
_computing_structure_refinement 'SHELXL-97 (Sheldrick, 1997)'
_computing_structure_solution 'SHELXS-97 (Sheldrick, 1990)'
_diffrn_ambient_temperature 293(2)
_diffrn_measured_fraction_theta_full 0.886
_diffrn_measured_fraction_theta_max 0.886
_diffrn_radiation_monochromator graphite
_diffrn_radiation_source 'fine-focus sealed tube'
_diffrn_radiation_type MoK\a
_diffrn_radiation_wavelength 0.71073
_diffrn_reflns_av_R_equivalents 0.0256
_diffrn_reflns_av_sigmaI/netI 0.0577
_diffrn_reflns_limit_h_max 11
_diffrn_reflns_limit_h_min -11
_diffrn_reflns_limit_k_max 11
_diffrn_reflns_limit_k_min -12
_diffrn_reflns_limit_l_max 18
_diffrn_reflns_limit_l_min -24
_diffrn_reflns_number 10464
_diffrn_reflns_theta_full 28.19
_diffrn_reflns_theta_max 28.19
_diffrn_reflns_theta_min 1.05
_exptl_absorpt_coefficient_mu 0.650
_exptl_absorpt_correction_T_max 0.9261
_exptl_absorpt_correction_T_min 0.9088
_exptl_crystal_density_diffrn 2.058
_exptl_crystal_density_method 'not measured'
_exptl_crystal_F_000 1028
_exptl_crystal_size_max 0.15
_exptl_crystal_size_mid 0.12
_exptl_crystal_size_min 0.12
_refine_diff_density_max 1.241
_refine_diff_density_min -0.927
_refine_diff_density_rms 0.138
_refine_ls_extinction_method none
_refine_ls_goodness_of_fit_ref 1.072
_refine_ls_hydrogen_treatment mixed
_refine_ls_matrix_type full
_refine_ls_number_parameters 471
_refine_ls_number_reflns 7174
_refine_ls_number_restraints 14
_refine_ls_restrained_S_all 1.083
_refine_ls_R_factor_all 0.0703
_refine_ls_R_factor_gt 0.0572
_refine_ls_shift/su_max 0.363
_refine_ls_shift/su_mean 0.011
_refine_ls_structure_factor_coef Fsqd
_refine_ls_weighting_details 'calc w=1/[\s^2^(Fo^2^)+(0.0929P)^2^+2.0404P] where P=(Fo^2^+2Fc^2^)/3'
_refine_ls_weighting_scheme calc
_refine_ls_wR_factor_gt 0.1592
_refine_ls_wR_factor_ref 0.1736
_reflns_number_gt 5675
_reflns_number_total 7174
_reflns_threshold_expression >2sigma(I)
_cod_data_source_file cm800701x-file003.cif
_cod_data_source_block c
_cod_original_cell_volume 1649.26(17)
_cod_database_code 4001221

loop_
_symmetry_equiv_pos_as_xyz
'x, y, z'
'-x, -y, -z'

loop_
_atom_site_label
_atom_site_type_symbol
_atom_site_fract_x
_atom_site_fract_y
_atom_site_fract_z
_atom_site_U_iso_or_equiv
_atom_site_adp_type
_atom_site_occupancy
_atom_site_symmetry_multiplicity
_atom_site_calc_flag
_atom_site_refinement_flags
Al1 Al 0.15998(8) 0.63621(8) 0.02583(4) 0.01404(17) Uani 1 1 d .
Al2 Al -0.27548(9) 0.88046(8) 0.10990(4) 0.01620(18) Uani 1 1 d .
Al3 Al 0.14977(9) 0.84525(8) 0.29311(4) 0.01504(18) Uani 1 1 d .
Al4 Al -0.26604(8) 1.10691(8) 0.50960(4) 0.01382(17) Uani 1 1 d .
Al5 Al 0.14984(8) 1.32504(8) 0.45141(4) 0.01409(17) Uani 1 1 d .
Al6 Al 0.70816(8) 0.94065(8) -0.09870(4) 0.01385(17) Uani 1 1 d .
C1 C 0.31710(11) 0.4922(3) 0.83333(11) 0.258(4) Uani 1 1 d DU
H1A H 0.3088 0.4111 0.8606 0.080 Uiso 1 1 calc .
C2 C 0.6109(2) 0.5337(3) 0.82854(8) 0.332(3) Uani 1 1 d D
H2A H 0.6296 0.4326 0.8348 0.080 Uiso 1 1 calc .
H2B H 0.6313 0.5827 0.8681 0.080 Uiso 1 1 calc .
C3 C 0.3939(8) 0.6862(6) 0.8026(3) 0.091(2) Uani 1 1 d .
H3 H 0.4423 0.7683 0.7894 0.080 Uiso 1 1 calc .
C4 C 0.1348(8) 0.7929(8) 0.7934(5) 0.150(4) Uani 1 1 d .
H4A H 0.0353 0.7601 0.7983 0.080 Uiso 1 1 calc .
H4B H 0.1660 0.8283 0.7474 0.080 Uiso 1 1 calc .
H4C H 0.1331 0.8673 0.8260 0.080 Uiso 1 1 calc .
C5 C 0.1857(2) 0.5515(6) 0.80245(19) 0.61(2) Uani 1 1 d D
H5 H 0.1040 0.5166 0.7875 0.080 Uiso 1 1 calc .
C10 C 0.7044(4) 0.5826(6) 0.76369(15) 0.511(12) Uani 1 1 d D
H10A H 0.8097 0.5697 0.7667 0.080 Uiso 1 1 calc .
H10B H 0.6775 0.6811 0.7566 0.080 Uiso 1 1 calc .
H10C H 0.6868 0.5287 0.7257 0.080 Uiso 1 1 calc .
H1 H -0.504(4) 1.127(2) 0.3233(10) 0.065(13) Uiso 1 1 d D
N1 N 0.2401(7) 0.6773(5) 0.8063(3) 0.1157(19) Uani 1 1 d .
N2 N 0.4664(9) 0.5669(6) 0.8196(3) 0.175(4) Uani 1 1 d D
O1 O -0.5329(3) 1.19584(18) 0.36088(4) 0.0322(6) Uani 1 1 d D
O2 O 0.5551(2) 0.8568(2) 0.16660(10) 0.0231(5) Uani 1 1 d .
O3 O 0.52719(11) 1.03409(14) 0.25924(7) 0.0343(6) Uani 1 1 d D
O4 O 0.1154(2) 0.9652(2) 0.12489(11) 0.0256(5) Uani 1 1 d .
O5 O 0.3723(2) 0.9228(2) 0.03892(10) 0.0231(5) Uani 1 1 d .
O6 O 0.3340(2) 1.0392(2) 0.18357(9) 0.0249(5) Uani 1 1 d .
O7 O -0.6828(2) 1.2539(2) 0.47329(11) 0.0262(5) Uani 1 1 d .
O8 O 0.2494(2) 0.2521(2) -0.04760(10) 0.0260(5) Uani 1 1 d .
O9 O 0.2798(2) 0.9539(2) -0.07168(11) 0.0272(5) Uani 1 1 d .
O10 O -0.0103(2) 0.3331(2) 0.01668(10) 0.0245(5) Uani 1 1 d .
O11 O 0.0636(2) 0.7984(2) 0.22603(9) 0.0212(5) Uani 1 1 d .
O12 O 0.1825(2) 0.48969(19) 0.41536(10) 0.0201(5) Uani 1 1 d .
O13 O -0.1288(2) 0.8543(2) 0.15543(10) 0.0230(5) Uani 1 1 d .
O14 O 0.3448(2) 0.8459(2) 0.26770(10) 0.0255(5) Uani 1 1 d .
O15 O 0.2515(2) 0.71986(19) 0.45543(10) 0.0195(5) Uani 1 1 d .
O16 O -0.0209(2) 0.6627(2) 0.47162(10) 0.0234(5) Uani 1 1 d .
O17 O 0.1243(2) 0.9750(2) 0.44228(10) 0.0215(5) Uani 1 1 d .
O18 O 0.0842(2) 1.21770(19) 0.39474(10) 0.0209(5) Uani 1 1 d .
O19 O 0.0597(2) 1.00610(19) 0.32639(9) 0.0187(4) Uani 1 1 d .
O20 O 0.1064(2) 0.7027(2) 0.10905(10) 0.0229(5) Uani 1 1 d .
O21 O 0.1756(2) 0.21240(19) 0.07964(9) 0.0199(5) Uani 1 1 d .
O22 O -0.5912(2) 1.0025(2) 0.44472(9) 0.0203(5) Uani 1 1 d .
O23 O 0.3123(2) 0.71399(19) -0.02218(9) 0.0189(4) Uani 1 1 d .
O24 O 0.2118(2) 0.45610(19) 0.03196(10) 0.0198(5) Uani 1 1 d .
O25 O -0.13737(19) 1.0729(2) 0.42913(9) 0.0190(4) Uani 1 1 d .
O26 O -0.4110(2) 1.1853(2) 0.46134(10) 0.0212(5) Uani 1 1 d .
O27 O 0.1202(2) 0.70879(19) 0.35403(9) 0.0196(5) Uani 1 1 d .
O28 O 0.5385(2) 0.83595(19) -0.07161(10) 0.0197(5) Uani 1 1 d .
P1 P -0.55163(7) 1.15523(7) 0.43509(3) 0.01520(15) Uani 1 1 d D
P2 P 0.44146(7) 0.94916(7) 0.21997(3) 0.01708(16) Uani 1 1 d D
P3 P 0.13435(7) 0.64853(7) 0.42457(3) 0.01456(15) Uani 1 1 d .
P4 P 0.03311(7) 1.06564(7) 0.40002(3) 0.01426(15) Uani 1 1 d .
P5 P 0.37924(7) 0.85856(7) -0.03119(3) 0.01525(15) Uani 1 1 d .
P6 P 0.04232(7) 0.83414(7) 0.15270(3) 0.01399(15) Uani 1 1 d .
P7 P 0.15793(7) 0.31134(7) 0.02037(3) 0.01394(15) Uani 1 1 d .
N3 N 0.2955(4) 0.3503(4) 0.6451(2) 0.0621(10) Uiso 1 1 d .
C8 C 0.2995(6) 0.1953(6) 0.6569(3) 0.0805(16) Uiso 1 1 d .
H8A H 0.2830 0.1763 0.7057 0.121 Uiso 1 1 calc R
H8B H 0.3967 0.1522 0.6353 0.121 Uiso 1 1 calc R
H8C H 0.2216 0.1568 0.6376 0.121 Uiso 1 1 calc R
C11 C 0.4054(9) 0.4091(6) 0.6000(5) 0.161(4) Uiso 1 1 d D
H11 H 0.4994 0.3730 0.5761 0.193 Uiso 1 1 calc R
C12 C 0.1798(8) 0.4421(8) 0.6675(4) 0.108(2) Uiso 1 1 d .
H12 H 0.0908 0.4156 0.6953 0.130 Uiso 1 1 calc R
N4 N 0.3296(6) 0.5413(6) 0.6018(3) 0.174(3) Uiso 1 1 d D
H4 H 0.3664 0.6044 0.5729 0.080 Uiso 1 1 calc .
C9 C 0.1993(7) 0.5765(8) 0.6474(3) 0.123(3) Uiso 1 1 d D
H9 H 0.1440 0.6622 0.6600 0.148 Uiso 1 1 calc R

loop_
_atom_site_aniso_label
_atom_site_aniso_U_11
_atom_site_aniso_U_22
_atom_site_aniso_U_33
_atom_site_aniso_U_23
_atom_site_aniso_U_13
_atom_site_aniso_U_12
Al1 0.0143(3) 0.0120(3) 0.0163(3) 0.0001(3) -0.0037(3) -0.0018(3)
Al2 0.0146(3) 0.0182(4) 0.0151(4) -0.0012(3) -0.0019(3) 0.0004(3)
Al3 0.0168(3) 0.0159(4) 0.0123(3) 0.0001(3) -0.0026(3) -0.0011(3)
Al4 0.0120(3) 0.0124(3) 0.0175(4) 0.0004(3) -0.0040(3) -0.0011(3)
Al5 0.0129(3) 0.0124(3) 0.0166(4) -0.0007(3) -0.0021(3) -0.0007(3)
Al6 0.0138(3) 0.0127(3) 0.0145(3) 0.0018(3) -0.0016(3) -0.0007(3)
C1 0.556(11) 0.126(3) 0.091(5) 0.019(3) 0.020(6) -0.235(5)
C2 0.512(5) 0.164(6) 0.433(6) -0.164(5) -0.448(4) 0.201(5)
C3 0.158(5) 0.056(3) 0.060(3) 0.011(2) -0.019(3) -0.025(3)
C4 0.090(5) 0.114(5) 0.223(8) -0.074(5) 0.032(5) 0.008(4)
C5 0.280(14) 0.386(19) 1.07(6) -0.30(3) 0.21(2) -0.249(12)
C10 0.79(3) 0.49(2) 0.231(14) -0.102(14) -0.199(17) 0.42(2)
N1 0.143(4) 0.088(3) 0.098(3) -0.031(3) 0.046(3) -0.060(3)
N2 0.372(10) 0.066(3) 0.082(3) -0.019(3) -0.064(5) 0.072(5)
O1 0.0507(13) 0.0273(11) 0.0199(10) 0.0013(8) -0.0077(9) -0.0094(10)
O2 0.0146(8) 0.0278(10) 0.0248(10) -0.0028(8) 0.0015(8) -0.0011(8)
O3 0.0254(10) 0.0494(13) 0.0305(11) -0.0110(10) -0.0078(9) -0.0090(10)
O4 0.0200(9) 0.0182(9) 0.0372(11) 0.0045(8) -0.0008(8) -0.0051(8)
O5 0.0270(10) 0.0197(9) 0.0205(9) -0.0041(8) 0.0018(8) -0.0031(8)
O6 0.0286(10) 0.0293(10) 0.0149(9) 0.0022(8) -0.0032(8) 0.0076(9)
O7 0.0179(9) 0.0283(10) 0.0329(11) -0.0060(9) -0.0087(8) 0.0060(8)
O8 0.0304(10) 0.0266(10) 0.0189(9) -0.0078(8) -0.0009(8) 0.0030(9)
O9 0.0265(10) 0.0232(10) 0.0336(11) 0.0097(8) -0.0112(8) -0.0019(8)
O10 0.0183(9) 0.0253(10) 0.0323(10) 0.0037(8) -0.0116(8) -0.0002(8)
O11 0.0280(9) 0.0228(9) 0.0150(9) -0.0007(7) -0.0096(7) -0.0022(8)
O12 0.0250(9) 0.0117(8) 0.0226(9) 0.0001(7) -0.0020(8) -0.0022(7)
O13 0.0154(8) 0.0309(10) 0.0235(9) 0.0025(8) -0.0059(7) -0.0024(8)
O14 0.0172(9) 0.0299(10) 0.0259(10) 0.0099(8) 0.0029(8) -0.0001(8)
O15 0.0189(8) 0.0143(8) 0.0265(10) -0.0037(7) -0.0076(7) 0.0003(7)
O16 0.0178(9) 0.0283(10) 0.0212(9) 0.0022(8) 0.0031(8) -0.0011(8)
O17 0.0192(9) 0.0222(9) 0.0237(9) 0.0032(8) -0.0077(7) 0.0032(8)
O18 0.0256(9) 0.0151(9) 0.0242(9) -0.0004(7) -0.0088(8) -0.0043(7)
O19 0.0213(9) 0.0180(9) 0.0167(9) -0.0029(7) -0.0045(7) 0.0012(7)
O20 0.0298(10) 0.0192(9) 0.0184(9) -0.0042(7) -0.0011(8) -0.0017(8)
O21 0.0189(9) 0.0182(9) 0.0216(9) 0.0064(7) -0.0039(7) 0.0025(7)
O22 0.0176(8) 0.0212(9) 0.0231(9) 0.0045(7) -0.0055(7) -0.0050(7)
O23 0.0190(8) 0.0151(8) 0.0220(9) -0.0014(7) -0.0007(7) -0.0056(7)
O24 0.0232(9) 0.0116(8) 0.0259(9) 0.0007(7) -0.0078(8) -0.0013(7)
O25 0.0117(8) 0.0275(10) 0.0183(9) -0.0027(7) -0.0047(7) 0.0009(7)
O26 0.0130(8) 0.0209(9) 0.0316(10) 0.0062(8) -0.0089(7) -0.0027(7)
O27 0.0291(9) 0.0164(9) 0.0139(8) 0.0023(7) -0.0038(7) -0.0058(8)
O28 0.0168(8) 0.0176(9) 0.0233(9) -0.0032(7) 0.0012(7) -0.0040(7)
P1 0.0133(3) 0.0153(3) 0.0176(3) 0.0018(2) -0.0046(2) -0.0011(2)
P2 0.0139(3) 0.0237(3) 0.0134(3) -0.0004(3) -0.0019(2) -0.0016(3)
P3 0.0161(3) 0.0128(3) 0.0147(3) -0.0001(2) -0.0022(2) -0.0022(2)
P4 0.0132(3) 0.0141(3) 0.0158(3) -0.0020(2) -0.0039(2) 0.0003(2)
P5 0.0145(3) 0.0132(3) 0.0175(3) 0.0001(2) -0.0008(2) -0.0029(2)
P6 0.0138(3) 0.0145(3) 0.0141(3) 0.0002(2) -0.0033(2) -0.0024(2)
P7 0.0146(3) 0.0120(3) 0.0158(3) -0.0002(2) -0.0045(2) -0.0006(2)

loop_
_atom_type_symbol
_atom_type_description
_atom_type_scat_dispersion_real
_atom_type_scat_dispersion_imag
_atom_type_scat_source
C C 0.0033 0.0016 'International Tables Vol C Tables 4.2.6.8 and 6.1.1.4'
O O 0.0106 0.0060 'International Tables Vol C Tables 4.2.6.8 and 6.1.1.4'
Al Al 0.0645 0.0514 'International Tables Vol C Tables 4.2.6.8 and 6.1.1.4'
P P 0.1023 0.0942 'International Tables Vol C Tables 4.2.6.8 and 6.1.1.4'
N N 0.0061 0.0033 'International Tables Vol C Tables 4.2.6.8 and 6.1.1.4'
H H 0.0000 0.0000 'International Tables Vol C Tables 4.2.6.8 and 6.1.1.4'

loop_
_geom_angle_atom_site_label_1
_geom_angle_atom_site_label_2
_geom_angle_atom_site_label_3
_geom_angle
_geom_angle_site_symmetry_1
_geom_angle_site_symmetry_3
O23 Al1 O10 107.32(10) . 2_565
O23 Al1 O20 113.35(10) . .
O10 Al1 O20 108.92(10) 2_565 .
O23 Al1 O24 107.68(9) . .
O10 Al1 O24 111.80(10) 2_565 .
O20 Al1 O24 107.84(10) . .
O9 Al2 O13 111.97(11) 2_575 .
O9 Al2 O2 110.98(10) 2_575 1_455
O13 Al2 O2 108.14(10) . 1_455
O9 Al2 O8 110.61(10) 2_575 2_565
O13 Al2 O8 107.37(10) . 2_565
O2 Al2 O8 107.60(10) 1_455 2_565
O14 Al3 O11 112.12(10) . .
O14 Al3 O19 114.41(10) . .
O11 Al3 O19 107.51(10) . .
O14 Al3 O27 105.58(10) . .
O11 Al3 O27 105.48(10) . .
O19 Al3 O27 111.42(9) . .
O25 Al4 O22 128.78(10) . 2_476
O25 Al4 O15 112.81(9) . 2_576
O22 Al4 O15 118.32(9) 2_476 2_576
O25 Al4 O17 90.70(9) . 2_576
O22 Al4 O17 90.92(9) 2_476 2_576
O15 Al4 O17 91.37(9) 2_576 2_576
O25 Al4 O26 89.50(9) . .
O22 Al4 O26 87.90(9) 2_476 .
O15 Al4 O26 89.79(9) 2_576 .
O17 Al4 O26 178.63(10) 2_576 .
O12 Al5 O16 111.60(10) 1_565 2_576
O12 Al5 O7 107.63(10) 1_565 1_655
O16 Al5 O7 105.03(10) 2_576 1_655
O12 Al5 O18 110.72(10) 1_565 .
O16 Al5 O18 109.34(10) 2_576 .
O7 Al5 O18 112.40(10) 1_655 .
O5 Al6 O6 115.85(10) 2_675 2_675
O5 Al6 O21 125.07(10) 2_675 2_665
O6 Al6 O21 119.07(9) 2_675 2_665
O5 Al6 O4 91.03(9) 2_675 2_675
O6 Al6 O4 91.28(10) 2_675 2_675
O21 Al6 O4 88.26(9) 2_665 2_675
O5 Al6 O28 91.22(9) 2_675 .
O6 Al6 O28 90.20(10) 2_675 .
O21 Al6 O28 88.21(9) 2_665 .
O4 Al6 O28 176.46(9) 2_675 .
C5 C1 N2 119.6(3) . .
C5 C1 N1 43.3(3) . .
N2 C1 N1 80.8(3) . .
N2 C2 C10 103.5(3) . .
N2 C3 N1 114.0(6) . .
N1 C5 C1 86.1(4) . .
C5 N1 C3 119.9(5) . .
C5 N1 C4 112.3(6) . .
C3 N1 C4 125.1(5) . .
C5 N1 C1 50.5(2) . .
C3 N1 C1 74.3(4) . .
C4 N1 C1 160.4(5) . .
C3 N2 C2 133.0(6) . .
C3 N2 C1 90.9(5) . .
C2 N2 C1 135.7(4) . .
P2 O2 Al2 136.18(14) . 1_655
P6 O4 Al6 148.66(13) . 2_675
P5 O5 Al6 147.27(14) . 2_675
P2 O6 Al6 138.40(13) . 2_675
P1 O7 Al5 132.61(14) . 1_455
P7 O8 Al2 147.56(15) . 2_565
P5 O9 Al2 139.94(15) . 2_575
P7 O10 Al1 153.98(14) . 2_565
P6 O11 Al3 144.86(13) . .
P3 O12 Al5 143.31(12) . 1_545
P6 O13 Al2 147.41(13) . .
P2 O14 Al3 130.34(13) . .
P3 O15 Al4 136.17(12) . 2_576
P3 O16 Al5 157.05(15) . 2_576
P4 O17 Al4 167.57(14) . 2_576
P4 O18 Al5 133.28(12) . .
P4 O19 Al3 130.25(12) . .
P6 O20 Al1 145.07(13) . .
P7 O21 Al6 139.98(12) . 2_665
P1 O22 Al4 142.22(12) . 2_476
P5 O23 Al1 139.50(12) . .
P7 O24 Al1 141.28(13) . .
P4 O25 Al4 139.22(13) . .
P1 O26 Al4 143.44(13) . .
P3 O27 Al3 149.46(14) . .
P5 O28 Al6 138.22(12) . .
O26 P1 O22 113.73(11) . .
O26 P1 O1 109.15(12) . .
O22 P1 O1 110.18(11) . .
O26 P1 O7 107.57(11) . .
O22 P1 O7 109.87(11) . .
O1 P1 O7 106.03(11) . .
O3 P2 O6 112.99(11) . .
O3 P2 O14 111.38(10) . .
O6 P2 O14 106.87(11) . .
O3 P2 O2 109.03(10) . .
O6 P2 O2 109.82(11) . .
O14 P2 O2 106.55(11) . .
O27 P3 O16 108.78(11) . .
O27 P3 O15 111.94(11) . .
O16 P3 O15 111.45(11) . .
O27 P3 O12 107.50(11) . .
O16 P3 O12 107.63(11) . .
O15 P3 O12 109.37(11) . .
O17 P4 O25 113.10(11) . .
O17 P4 O19 109.31(11) . .
O25 P4 O19 107.95(11) . .
O17 P4 O18 110.40(11) . .
O25 P4 O18 108.37(11) . .
O19 P4 O18 107.53(10) . .
O28 P5 O5 112.73(11) . .
O28 P5 O23 107.63(10) . .
O5 P5 O23 109.32(11) . .
O28 P5 O9 110.66(11) . .
O5 P5 O9 109.11(11) . .
O23 P5 O9 107.22(11) . .
O4 P6 O11 112.93(12) . .
O4 P6 O13 109.92(11) . .
O11 P6 O13 106.43(11) . .
O4 P6 O20 112.42(11) . .
O11 P6 O20 106.02(11) . .
O13 P6 O20 108.83(12) . .
O21 P7 O8 110.99(11) . .
O21 P7 O24 110.80(11) . .
O8 P7 O24 108.38(11) . .
O21 P7 O10 108.76(11) . .
O8 P7 O10 110.42(12) . .
O24 P7 O10 107.44(11) . .
C12 N3 C11 112.2(5) . .
C12 N3 C8 125.7(5) . .
C11 N3 C8 121.4(4) . .
N3 C11 N4 94.9(6) . .
N3 C12 C9 115.2(6) . .
C9 N4 C11 122.9(7) . .
C12 C9 N4 93.6(6) . .

loop_
_geom_bond_atom_site_label_1
_geom_bond_atom_site_label_2
_geom_bond_distance
_geom_bond_site_symmetry_2
Al1 O23 1.7210(19) .
Al1 O10 1.724(2) 2_565
Al1 O20 1.736(2) .
Al1 O24 1.7416(19) .
Al2 O9 1.730(2) 2_575
Al2 O13 1.736(2) .
Al2 O2 1.7393(19) 1_455
Al2 O8 1.744(2) 2_565
Al3 O14 1.734(2) .
Al3 O11 1.739(2) .
Al3 O19 1.7463(19) .
Al3 O27 1.7502(19) .
Al4 O25 1.7958(18) .
Al4 O22 1.810(2) 2_476
Al4 O15 1.816(2) 2_576
Al4 O17 1.849(2) 2_576
Al4 O26 1.861(2) .
Al5 O12 1.7256(19) 1_565
Al5 O16 1.7265(19) 2_576
Al5 O7 1.731(2) 1_655
Al5 O18 1.739(2) .
Al6 O5 1.781(2) 2_675
Al6 O6 1.791(2) 2_675
Al6 O21 1.7986(19) 2_665
Al6 O4 1.867(2) 2_675
Al6 O28 1.875(2) .
C1 C5 1.5000(10) .
C1 N2 1.545(8) .
C1 N1 1.938(6) .
C2 N2 1.360(8) .
C2 C10 1.4798(10) .
C3 N2 1.331(8) .
C3 N1 1.383(9) .
C4 N1 1.444(9) .
C5 N1 1.333(8) .
O1 P1 1.4890(8) .
O2 P2 1.5499(19) .
O2 Al2 1.7393(19) 1_655
O3 P2 1.4818(9) .
O4 P6 1.497(2) .
O4 Al6 1.867(2) 2_675
O5 P5 1.510(2) .
O5 Al6 1.781(2) 2_675
O6 P2 1.516(2) .
O6 Al6 1.791(2) 2_675
O7 P1 1.5333(19) .
O7 Al5 1.731(2) 1_455
O8 P7 1.5247(19) .
O8 Al2 1.744(2) 2_565
O9 P5 1.543(2) .
O9 Al2 1.730(2) 2_575
O10 P7 1.530(2) .
O10 Al1 1.724(2) 2_565
O11 P6 1.5246(19) .
O12 P3 1.5373(19) .
O12 Al5 1.7256(19) 1_545
O13 P6 1.5303(19) .
O14 P2 1.546(2) .
O15 P3 1.522(2) .
O15 Al4 1.816(2) 2_576
O16 P3 1.5214(19) .
O16 Al5 1.7265(19) 2_576
O17 P4 1.495(2) .
O17 Al4 1.849(2) 2_576
O18 P4 1.5423(19) .
O19 P4 1.5370(19) .
O20 P6 1.537(2) .
O21 P7 1.5102(19) .
O21 Al6 1.7986(19) 2_665
O22 P1 1.517(2) .
O22 Al4 1.810(2) 2_476
O23 P5 1.5334(19) .
O24 P7 1.5256(19) .
O25 P4 1.5306(18) .
O26 P1 1.507(2) .
O27 P3 1.5195(19) .
O28 P5 1.5040(18) .
N3 C12 1.317(8) .
N3 C11 1.346(9) .
N3 C8 1.482(7) .
C11 N4 1.377(6) .
C12 C9 1.342(10) .
N4 C9 1.357(5) .

loop_
_geom_hbond_atom_site_label_D
_geom_hbond_atom_site_label_H
_geom_hbond_atom_site_label_A
_geom_hbond_distance_DH
_geom_hbond_distance_HA
_geom_hbond_distance_DA
_geom_hbond_angle_DHA
_geom_hbond_site_symmetry_A
N4 H4 O26 0.86 2.14 2.938(6) 155.1 2_576
O1 H1 O3 0.982(15) 1.521(16) 2.4959(17) 171(3) 1_455
